data_1558927
loop_
_publ_author_name
'Pursiainen, Jouni'
'Teppana, Tiina'
'Rossi, Sirpa'
'Pakkanen, Tapani A.'

_publ_section_title
;
 Crystal Structures of Rh2(CO)4(mu-SPh)2 and Rh2(CO)4(mu-SEt)2
;
_journal_name_full 'Acta Chemica Scandinavica'
_journal_page_first 416
_journal_page_last 418
_journal_paper_doi 10.3891/acta.chem.scand.47-0416
_journal_volume 47
_journal_year 1993
_chemical_formula_sum 'C8 H10 O4 Rh2 S2'
_chemical_formula_weight 440.10
_chemical_name_common
;
Rh2(CO)4(SEt)2
;
_space_group_IT_number 14
_space_group_name_Hall '-P 2ybc'
_space_group_name_H-M_alt 'P 1 21/c 1'
_symmetry_cell_setting monoclinic
_symmetry_Int_Tables_number 14
_symmetry_space_group_name_Hall '-P 2ybc'
_symmetry_space_group_name_H-M 'P 1 21/c 1'
_cell_angle_alpha 90.
_cell_angle_beta 104.25(6)
_cell_angle_gamma 90.
_cell_formula_units_Z 4
_cell_length_a 8.549(5)
_cell_length_b 18.66(1)
_cell_length_c 9.148(7)
_cell_volume 1414.4(16)
_diffrn_ambient_temperature 293
_diffrn_radiation_probe x-ray
_diffrn_radiation_type MoK\a
_diffrn_radiation_wavelength 0.71073
_exptl_absorpt_coefficient_mu 2.58
_exptl_crystal_density_diffrn 2.067
_exptl_crystal_F_000 818
_refine_ls_number_parameters 145
_refine_ls_number_reflns 1945
_refine_ls_R_factor_gt 0.0381
_refine_ls_wR_factor_gt 0.0373
_cod_data_source_file Acta-Chem-Scand-1993-47-416-2.cif
_cod_data_source_block 2
_cod_original_sg_symbol_H-M 'P 21/c'
_cod_database_code 1558927

loop_
_space_group_symop_id
_space_group_symop_operation_xyz
1 x,y,z
2 -x,1/2+y,1/2-z
3 -x,-y,-z
4 x,1/2-y,1/2+z

loop_
_atom_site_label
_atom_site_type_symbol
_atom_site_thermal_displace_type
_atom_site_fract_x
_atom_site_fract_y
_atom_site_fract_z
_atom_site_occupancy
_atom_site_U_iso_or_equiv
_atom_site_calc_flag
_atom_site_refinement_flags
_atom_site_disorder_assembly
_atom_site_disorder_group
Rh1 Rh Uiso 0.12403(5) 0.50348(2) 0.18128(6) 1.000 0.0451(2) . . . .
Rh2 Rh Uiso 0.45396(5) 0.46748(3) 0.23936(6) 1.000 0.0485(2) . . . .
S1 S Uiso 0.2403(2) 0.39515(8) 0.1321(2) 1.000 0.0516(6) . . . .
S2 S Uiso 0.3037(2) 0.54300(9) 0.0437(2) 1.000 0.0525(6) . . . .
O2 O Uiso -0.0650(6) 0.4316(4) 0.3799(7) 1.000 0.081(2) . . . .
O3 O Uiso 0.7071(6) 0.5739(3) 0.3419(8) 1.000 0.089(3) . . . .
O4 O Uiso 0.6118(8) 0.3616(3) 0.4866(8) 1.000 0.104(3) . . . .
C1 C Uiso 0.0630(7) 0.5953(4) 0.2276(9) 1.000 0.064(3) . . . .
O1 O Uiso 0.0325(7) 0.6509(3) 0.0623(8) 1.000 0.094(3) . . . .
C2 C Uiso 0.0036(8) 0.4598(4) 0.3013(9) 1.000 0.058(2) . . . .
C3 C Uiso 0.6125(8) 0.5334(4) 0.3006(9) 1.000 0.059(3) . . . .
C4 C Uiso 0.5529(8) 0.4018(4) 0.3933(10) 1.000 0.065(3) . . . .
C10 C Uiso 0.2171(9) 0.3227(3) 0.2708(10) 1.000 0.066(3) . . . .
C11 C Uiso 0.2990(11) 0.2562(5) 0.2409(12) 1.000 0.094(4) . . . .
C20 C Uiso 0.3573(9) 0.6378(4) 0.0751(10) 1.000 0.071(3) . . . .
C21 C Uiso 0.2478(12) 0.6841(5) -0.0434(14) 1.000 0.105(4) . . . .

loop_
_atom_type_symbol
_atom_type_description
_atom_type_scat_dispersion_real
_atom_type_scat_dispersion_imag
_atom_type_scat_source
C C 0.0033 0.0016 ' International Tables Vol C Tables 4.2.6.8 and 6.1.1.4'
O O 0.0106 0.0060 ' International Tables Vol C Tables 4.2.6.8 and 6.1.1.4'
Rh Rh -1.1178 0.9187 ' International Tables Vol C Tables 4.2.6.8 and 6.1.1.4'
S S 0.1246 0.1234 ' International Tables Vol C Tables 4.2.6.8 and 6.1.1.4'

loop_
_geom_angle_atom_site_label_1
_geom_angle_atom_site_label_2
_geom_angle_atom_site_label_3
_geom_angle
_geom_angle_site_symmetry_1
_geom_angle_site_symmetry_2
_geom_angle_site_symmetry_3
_geom_angle_publ_flag
Rh2 Rh1 S1 51.62(7) . . . yes
Rh2 Rh1 S2 54.26(8) . . . yes
Rh2 Rh1 C1 119.8(2) . . . yes
Rh2 Rh1 C2 117.1(2) . . . yes
S1 Rh1 S2 78.60(9) . . . yes
S1 Rh1 C1 171.4(2) . . . yes
S1 Rh1 C2 93.3(2) . . . yes
S2 Rh1 C1 95.2(2) . . . yes
S2 Rh1 C2 170.8(2) . . . yes
C1 Rh1 C2 92.4(3) . . . yes
Rh1 Rh2 S1 53.42(7) . . . yes
Rh1 Rh2 S2 52.40(7) . . . yes
Rh1 Rh2 C3 122.2(2) . . . yes
Rh1 Rh2 C4 122.4(2) . . . yes
S1 Rh2 S2 78.55(8) . . . yes
S1 Rh2 C3 171.5(3) . . . yes
S1 Rh2 C4 95.7(2) . . . yes
S2 Rh2 C3 93.1(3) . . . yes
S2 Rh2 C4 173.9(2) . . . yes
C3 Rh2 C4 92.6(3) . . . yes
Rh1 S1 Rh2 74.97(8) . . . yes
Rh1 S1 C10 111.5(2) . . . yes
Rh2 S1 C10 109.7(3) . . . yes
Rh1 S2 Rh2 73.34(8) . . . yes
Rh1 S2 C20 113.2(3) . . . yes
Rh2 S2 C20 112.6(3) . . . yes
Rh1 C2 O2 177.0(7) . . . yes
Rh2 C3 O3 177.7(7) . . . yes
Rh2 C4 O4 179.4(7) . . . yes
S1 C10 C11 109.9(6) . . . yes
S2 C20 C21 110.6(6) . . . yes

loop_
_geom_bond_atom_site_label_1
_geom_bond_atom_site_label_2
_geom_bond_distance
_geom_bond_site_symmetry_1
_geom_bond_site_symmetry_2
_geom_bond_publ_flag
Rh1 Rh2 2.820(2) . . yes
Rh1 S1 2.345(2) . . yes
Rh1 S2 2.332(3) . . yes
Rh1 C1 1.870(8) . . yes
Rh1 C2 1.867(8) . . yes
Rh2 S1 2.289(2) . . yes
Rh2 S2 2.389(3) . . yes
Rh2 C3 1.814(8) . . yes
Rh2 C4 1.901(8) . . yes
S1 C10 1.898(8) . . yes
S2 C20 1.832(8) . . yes
O2 C2 1.160(10) . . yes
O3 C3 1.103(9) . . yes
O4 C4 1.155(11) . . yes
C10 C11 1.483(12) . . no
C20 C21 1.516(14) . . no

loop_
_geom_torsion_atom_site_label_1
_geom_torsion_atom_site_label_2
_geom_torsion_atom_site_label_3
_geom_torsion_atom_site_label_4
_geom_torsion
_geom_torsion_site_symmetry_1
_geom_torsion_site_symmetry_2
_geom_torsion_site_symmetry_3
_geom_torsion_site_symmetry_4
_geom_torsion_publ_flag
S1 Rh1 Rh2 S2 105.04(10) . . . . no
S1 Rh1 Rh2 C3 171.2(3) . . . . no
S1 Rh1 Rh2 C4 -71.2(3) . . . . no
S2 Rh1 Rh2 S1 -105.04(10) . . . . no
S2 Rh1 Rh2 C3 66.2(3) . . . . no
S2 Rh1 Rh2 C4 -176.2(3) . . . . no
C1 Rh1 Rh2 S1 -178.5(3) . . . . no
C1 Rh1 Rh2 S2 -73.5(3) . . . . no
C1 Rh1 Rh2 C3 -7.3(4) . . . . no
C1 Rh1 Rh2 C4 110.3(4) . . . . no
C2 Rh1 Rh2 S1 71.2(3) . . . . no
C2 Rh1 Rh2 S2 176.2(3) . . . . no
C2 Rh1 Rh2 C3 -117.7(4) . . . . no
C2 Rh1 Rh2 C4 0.0(4) . . . . no
Rh2 Rh1 S1 C10 105.6(3) . . . . no
S2 Rh1 S1 Rh2 53.10(8) . . . . no
S2 Rh1 S1 C10 158.7(3) . . . . no
C2 Rh1 S1 Rh2 -122.5(2) . . . . no
C2 Rh1 S1 C10 -16.8(4) . . . . no
Rh2 Rh1 S2 C20 -108.0(3) . . . . no
S1 Rh1 S2 Rh2 -50.56(8) . . . . no
S1 Rh1 S2 C20 -158.5(3) . . . . no
C1 Rh1 S2 Rh2 123.4(2) . . . . no
C1 Rh1 S2 C20 15.4(4) . . . . no
Rh1 Rh2 S1 C10 -107.9(3) . . . . no
S2 Rh2 S1 Rh1 -51.33(8) . . . . no
S2 Rh2 S1 C10 -159.2(3) . . . . no
C4 Rh2 S1 Rh1 126.5(2) . . . . no
C4 Rh2 S1 C10 18.6(3) . . . . no
Rh1 Rh2 S2 C20 108.7(3) . . . . no
S1 Rh2 S2 Rh1 52.30(8) . . . . no
S1 Rh2 S2 C20 161.0(3) . . . . no
C3 Rh2 S2 Rh1 -129.2(2) . . . . no
C3 Rh2 S2 C20 -20.6(4) . . . . no
Rh1 S1 C10 C11 -177.2(5) . . . . no
Rh2 S1 C10 C11 -96.1(6) . . . . no
Rh1 S2 C20 C21 -93.7(6) . . . . no
Rh2 S2 C20 C21 -174.5(6) . . . . no
